data_2312749
loop_
_publ_author_name
'Ballirano, Paolo'
'Celata, Beatrice'
'Pacella, Alessandro'
'Bloise, Andrea'
'Bosi, Ferdinando'

_publ_section_title
;
 Crystal structure and doping in synthetic enstatite: an analysis of
 Li/Fe<sup>3+</sup>-doped single-crystal samples.
;
_journal_coeditor_code RA5147
_journal_issue 1
_journal_name_full 'Acta crystallographica Section B, Structural science, crystal engineering and materials'
_journal_paper_doi 10.1107/S2052520624011624
_journal_volume 81
_journal_year 2025
_chemical_formula_moiety 'Si, 3(O), 0.135(Fe), 0.73(Mg), 0.135(Li)'
_chemical_formula_sum 'Fe0.13 Li0.13 Mg0.73 O3 Si'
_chemical_formula_weight 102.31
_space_group_crystal_system orthorhombic
_space_group_IT_number 61
_space_group_name_Hall '-P 2ac 2ab'
_space_group_name_H-M_alt 'P b c a'
_audit_creation_method SHELXL-2019/3
_cell_angle_alpha 90
_cell_angle_beta 90
_cell_angle_gamma 90
_cell_formula_units_Z 16
_cell_length_a 18.1735(4)
_cell_length_b 8.77666(18)
_cell_length_c 5.19316(10)
_cell_measurement_reflns_used 9984
_cell_measurement_temperature 293(2)
_cell_measurement_theta_max 45.30
_cell_measurement_theta_min 3.03
_cell_volume 828.32(3)
_computing_cell_refinement 'Apex3 (Bruker AXS Inc., 2016)'
_computing_data_collection 'Apex3 (Bruker AXS Inc., 2016)'
_computing_data_reduction 'Apex3 (Bruker AXS Inc., 2016)'
_computing_structure_refinement 'SHELXL-2019/3 (Sheldrick, 2019)'
_diffrn_ambient_temperature 293(2)
_diffrn_detector_area_resol_mean 512
_diffrn_measured_fraction_theta_full 0.989
_diffrn_measured_fraction_theta_max 0.941
_diffrn_measurement_device_type 'Bruker Smart Breeze'
_diffrn_measurement_method '\f and \w scans'
_diffrn_radiation_monochromator graphite
_diffrn_radiation_type MoK\a
_diffrn_radiation_wavelength 0.71073
_diffrn_reflns_av_R_equivalents 0.0188
_diffrn_reflns_av_unetI/netI 0.0156
_diffrn_reflns_Laue_measured_fraction_full 0.989
_diffrn_reflns_Laue_measured_fraction_max 0.941
_diffrn_reflns_limit_h_max 30
_diffrn_reflns_limit_h_min -42
_diffrn_reflns_limit_k_max 20
_diffrn_reflns_limit_k_min -16
_diffrn_reflns_limit_l_max 11
_diffrn_reflns_limit_l_min -11
_diffrn_reflns_number 27573
_diffrn_reflns_point_group_measured_fraction_full 0.989
_diffrn_reflns_point_group_measured_fraction_max 0.941
_diffrn_reflns_theta_full 25.242
_diffrn_reflns_theta_max 57.277
_diffrn_reflns_theta_min 2.241
_diffrn_source 'fine-focus sealed tube'
_exptl_absorpt_coefficient_mu 2.035
_exptl_absorpt_correction_T_max 0.400
_exptl_absorpt_correction_T_min 0.307
_exptl_absorpt_correction_type multi-scan
_exptl_absorpt_process_details 'SADABS (Sheldrick, 2015)'
_exptl_crystal_density_diffrn 3.282
_exptl_crystal_density_meas ?
_exptl_crystal_description anhedral
_exptl_crystal_F_000 867
_exptl_crystal_size_max 0.650
_exptl_crystal_size_mid 0.500
_exptl_crystal_size_min 0.450
_exptl_transmission_factor_max 0.7489
_exptl_transmission_factor_min 0.6615
_refine_diff_density_max 0.688
_refine_diff_density_min -0.502
_refine_diff_density_rms 0.097
_refine_ls_extinction_coef 0.0041(4)
_refine_ls_extinction_expression Fc^*^=kFc[1+0.001xFc^2^\l^3^/sin(2\q)]^-1/4^
_refine_ls_extinction_method 'SHELXL-2018/3 (Sheldrick 2018)'
_refine_ls_goodness_of_fit_ref 1.274
_refine_ls_hydrogen_treatment undef
_refine_ls_matrix_type full
_refine_ls_number_parameters 95
_refine_ls_number_reflns 5429
_refine_ls_number_restraints 0
_refine_ls_restrained_S_all 1.274
_refine_ls_R_factor_all 0.0324
_refine_ls_R_factor_gt 0.0280
_refine_ls_shift/su_max 0.001
_refine_ls_shift/su_mean 0.000
_refine_ls_structure_factor_coef Fsqd
_refine_ls_weighting_details 'w=1/[\s^2^(Fo^2^)+(0.0059P)^2^+0.3411P] where P=(Fo^2^+2Fc^2^)/3'
_refine_ls_weighting_scheme calc
_refine_ls_wR_factor_gt 0.0491
_refine_ls_wR_factor_ref 0.0500
_reflns_Friedel_coverage 0.000
_reflns_number_gt 4934
_reflns_number_total 5429
_reflns_threshold_expression 'I > 2\s(I)'
_cod_data_source_file ra5147.cif
_cod_data_source_block OPX_1
_cod_depositor_comments
;
The following automatic conversions were performed:

data item '_exptl_crystal_density_meas' value 'not measured' was
changed to '?' -- the value is perceived as not measured.

Automatic conversion script
Id: cif_fix_values 8170 2020-07-09 18:12:32Z antanas 
;
_cod_database_code 2312749
_shelx_shelxl_version_number 2019/3
_shelx_space_group_comment
;
The symmetry employed for this shelxl refinement is uniquely defined
by the following loop, which should always be used as a source of
symmetry information in preference to the above space-group names.
They are only intended as comments.
;
_shelx_estimated_absorpt_t_min 0.351
_shelx_estimated_absorpt_t_max 0.461

loop_
_space_group_symop_operation_xyz
'x, y, z'
'-x+1/2, -y, z+1/2'
'-x, y+1/2, -z+1/2'
'x+1/2, -y+1/2, -z'
'-x, -y, -z'
'x-1/2, y, -z-1/2'
'x, -y-1/2, z-1/2'
'-x-1/2, y-1/2, z'

loop_
_atom_site_label
_atom_site_type_symbol
_atom_site_fract_x
_atom_site_fract_y
_atom_site_fract_z
_atom_site_U_iso_or_equiv
_atom_site_adp_type
_atom_site_occupancy
_atom_site_site_symmetry_order
_atom_site_calc_flag
_atom_site_refinement_flags_posn
_atom_site_refinement_flags_adp
_atom_site_refinement_flags_occupancy
_atom_site_disorder_assembly
_atom_site_disorder_group
Mg1 Mg 0.37538(2) 0.65012(2) 0.87318(3) 0.00574(3) Uani 0.7302(9) 1 d . . P . .
Fe1 Fe 0.37538(2) 0.65012(2) 0.87318(3) 0.00574(3) Uani 0.2698(9) 1 d . . P . .
Mg2 Mg 0.37657(2) 0.48686(3) 0.36389(5) 0.00774(5) Uani 0.7302(9) 1 d . . P . .
Li2 Li 0.37657(2) 0.48686(3) 0.36389(5) 0.00774(5) Uani 0.2698(9) 1 d . . P . .
Si1A Si 0.27236(2) 0.34093(2) 0.05339(3) 0.00374(2) Uani 0.820(14) 1 d . . P . .
Si1B Si 0.27236(2) 0.34093(2) 0.05339(3) 0.00374(2) Uani 0.180(14) 1 d . . P . .
Si2A Si 0.47393(2) 0.33747(2) 0.79450(3) 0.00384(2) Uani 0.820(14) 1 d . . P . .
Si2B Si 0.47393(2) 0.33747(2) 0.79450(3) 0.00384(2) Uani 0.180(14) 1 d . . P . .
O1A O 0.18350(2) 0.33779(5) 0.04225(7) 0.00568(4) Uani 0.297(17) 1 d . . P . .
O2A O 0.31019(2) 0.50405(5) 0.04725(7) 0.00675(5) Uani 0.297(17) 1 d . . P . .
O3A O 0.30371(2) 0.22559(5) 0.83081(7) 0.00673(5) Uani 0.297(17) 1 d . . P . .
O1B O 0.56325(2) 0.33845(5) 0.79707(7) 0.00577(4) Uani 0.297(17) 1 d . . P . .
O2B O 0.43396(2) 0.48742(5) 0.69556(8) 0.00742(5) Uani 0.297(17) 1 d . . P . .
O3B O 0.44750(2) 0.19999(5) 0.59420(7) 0.00706(5) Uani 0.297(17) 1 d . . P . .
O1AA O 0.18350(2) 0.33779(5) 0.04225(7) 0.00568(4) Uani 0.703(17) 1 d . . P . .
O2AA O 0.31019(2) 0.50405(5) 0.04725(7) 0.00675(5) Uani 0.703(17) 1 d . . P . .
O3AA O 0.30371(2) 0.22559(5) 0.83081(7) 0.00673(5) Uani 0.703(17) 1 d . . P . .
O1BA O 0.56325(2) 0.33845(5) 0.79707(7) 0.00577(4) Uani 0.703(17) 1 d . . P . .
O2BA O 0.43396(2) 0.48742(5) 0.69556(8) 0.00742(5) Uani 0.703(17) 1 d . . P . .
O3BA O 0.44750(2) 0.19999(5) 0.59420(7) 0.00706(5) Uani 0.703(17) 1 d . . P . .

loop_
_atom_site_aniso_label
_atom_site_aniso_U_11
_atom_site_aniso_U_22
_atom_site_aniso_U_33
_atom_site_aniso_U_23
_atom_site_aniso_U_13
_atom_site_aniso_U_12
Mg1 0.00502(4) 0.00681(5) 0.00540(4) -0.00070(3) -0.00079(3) 0.00025(3)
Fe1 0.00502(4) 0.00681(5) 0.00540(4) -0.00070(3) -0.00079(3) 0.00025(3)
Mg2 0.00851(8) 0.00813(10) 0.00658(9) 0.00083(7) -0.00222(6) -0.00118(7)
Li2 0.00851(8) 0.00813(10) 0.00658(9) 0.00083(7) -0.00222(6) -0.00118(7)
Si1A 0.00339(4) 0.00442(5) 0.00342(4) -0.00012(3) 0.00023(3) -0.00052(3)
Si1B 0.00339(4) 0.00442(5) 0.00342(4) -0.00012(3) 0.00023(3) -0.00052(3)
Si2A 0.00338(4) 0.00445(5) 0.00368(4) 0.00017(3) -0.00041(3) 0.00041(3)
Si2B 0.00338(4) 0.00445(5) 0.00368(4) 0.00017(3) -0.00041(3) 0.00041(3)
O1A 0.00337(8) 0.00755(12) 0.00610(10) -0.00061(8) 0.00009(7) -0.00005(8)
O2A 0.00747(10) 0.00551(12) 0.00728(11) 0.00087(8) -0.00043(8) -0.00251(9)
O3A 0.00570(9) 0.00968(14) 0.00480(10) -0.00300(8) -0.00024(7) 0.00049(9)
O1B 0.00368(8) 0.00783(13) 0.00580(10) 0.00018(8) -0.00049(7) -0.00024(8)
O2B 0.00801(10) 0.00722(13) 0.00704(12) 0.00192(9) -0.00018(8) 0.00304(9)
O3B 0.00594(9) 0.00902(14) 0.00622(11) -0.00350(9) 0.00030(8) -0.00083(9)
O1AA 0.00337(8) 0.00755(12) 0.00610(10) -0.00061(8) 0.00009(7) -0.00005(8)
O2AA 0.00747(10) 0.00551(12) 0.00728(11) 0.00087(8) -0.00043(8) -0.00251(9)
O3AA 0.00570(9) 0.00968(14) 0.00480(10) -0.00300(8) -0.00024(7) 0.00049(9)
O1BA 0.00368(8) 0.00783(13) 0.00580(10) 0.00018(8) -0.00049(7) -0.00024(8)
O2BA 0.00801(10) 0.00722(13) 0.00704(12) 0.00192(9) -0.00018(8) 0.00304(9)
O3BA 0.00594(9) 0.00902(14) 0.00622(11) -0.00350(9) 0.00030(8) -0.00083(9)

loop_
_atom_type_symbol
_atom_type_description
_atom_type_scat_dispersion_real
_atom_type_scat_dispersion_imag
_atom_type_scat_source
Oi Oi 0.0080 0.0060 'International Tables Vol C Tables 4.2.6.8 and 6.1.1.4'
Oi OiI 0.0080 0.0060 'International Tables Vol C Tables 4.2.6.8 and 6.1.1.4'
Si Si 0.0720 0.0710 'International Tables Vol C Tables 4.2.6.8 and 6.1.1.4'
O O 0.0106 0.0060 'International Tables Vol C Tables 4.2.6.8 and 6.1.1.4'
Mg Mg 0.0486 0.0363 'International Tables Vol C Tables 4.2.6.8 and 6.1.1.4'
Si Si 0.0817 0.0704 'International Tables Vol C Tables 4.2.6.8 and 6.1.1.4'
Fe Fe 0.3463 0.8444 'International Tables Vol C Tables 4.2.6.8 and 6.1.1.4'
Li Li -0.0003 0.0001 'International Tables Vol C Tables 4.2.6.8 and 6.1.1.4'

loop_
_geom_angle_atom_site_label_1
_geom_angle_atom_site_label_2
_geom_angle_atom_site_label_3
_geom_angle
_geom_angle_site_symmetry_1
_geom_angle_site_symmetry_3
_geom_angle_publ_flag
O2A Mg1 O2B 93.846(18) 1_556 . ?
O2A Mg1 O1A 96.076(16) 1_556 2_565 ?
O2B Mg1 O1A 85.847(16) . 2_565 ?
O2A Mg1 O1B 88.605(16) 1_556 5_667 ?
O2B Mg1 O1B 97.495(16) . 5_667 ?
O1A Mg1 O1B 174.072(18) 2_565 5_667 ?
O2A Mg1 O1A 90.679(16) 1_556 8_666 ?
O2B Mg1 O1A 175.318(17) . 8_666 ?
O1A Mg1 O1A 92.484(14) 2_565 8_666 ?
O1B Mg1 O1A 83.803(15) 5_667 8_666 ?
O2A Mg1 O1B 171.404(17) 1_556 3_656 ?
O2B Mg1 O1B 94.683(16) . 3_656 ?
O1A Mg1 O1B 83.489(15) 2_565 3_656 ?
O1B Mg1 O1B 91.338(14) 5_667 3_656 ?
O1A Mg1 O1B 80.772(14) 8_666 3_656 ?
O2A Mg1 Mg2 44.276(12) 1_556 1_556 ?
O2B Mg1 Mg2 92.751(13) . 1_556 ?
O1A Mg1 Mg2 140.218(13) 2_565 1_556 ?
O1B Mg1 Mg2 44.806(12) 5_667 1_556 ?
O1A Mg1 Mg2 91.328(12) 8_666 1_556 ?
O1B Mg1 Mg2 136.130(12) 3_656 1_556 ?
O2A Mg1 Mg2 95.624(14) 1_556 . ?
O2B Mg1 Mg2 41.647(12) . . ?
O1A Mg1 Mg2 44.224(12) 2_565 . ?
O1B Mg1 Mg2 139.050(13) 5_667 . ?
O1A Mg1 Mg2 136.640(12) 8_666 . ?
O1B Mg1 Mg2 90.050(12) 3_656 . ?
Mg2 Mg1 Mg2 122.198(11) 1_556 . ?
O2A Mg1 Mg1 89.073(12) 1_556 7_576 ?
O2B Mg1 Mg1 141.214(12) . 7_576 ?
O1A Mg1 Mg1 132.321(13) 2_565 7_576 ?
O1B Mg1 Mg1 43.858(11) 5_667 7_576 ?
O1A Mg1 Mg1 39.950(10) 8_666 7_576 ?
O1B Mg1 Mg1 84.947(12) 3_656 7_576 ?
Mg2 Mg1 Mg1 63.376(6) 1_556 7_576 ?
Mg2 Mg1 Mg1 174.406(9) . 7_576 ?
O2A Mg1 Mg1 138.250(12) 1_556 7_575 ?
O2B Mg1 Mg1 90.987(12) . 7_575 ?
O1A Mg1 Mg1 42.956(11) 2_565 7_575 ?
O1B Mg1 Mg1 131.773(12) 5_667 7_575 ?
O1A Mg1 Mg1 84.827(12) 8_666 7_575 ?
O1B Mg1 Mg1 40.537(10) 3_656 7_575 ?
Mg2 Mg1 Mg1 175.303(9) 1_556 7_575 ?
Mg2 Mg1 Mg1 62.475(6) . 7_575 ?
Mg1 Mg1 Mg1 111.947(9) 7_576 7_575 ?
O2B Mg2 O2A 173.31(2) . . ?
O2B Mg2 O1B 94.028(19) . 5_666 ?
O2A Mg2 O1B 86.103(18) . 5_666 ?
O2B Mg2 O1A 83.702(18) . 2_565 ?
O2A Mg2 O1A 89.652(18) . 2_565 ?
O1B Mg2 O1A 84.816(18) 5_666 2_565 ?
O2B Mg2 O3A 111.415(19) . 7_565 ?
O2A Mg2 O3A 70.072(16) . 7_565 ?
O1B Mg2 O3A 151.77(2) 5_666 7_565 ?
O1A Mg2 O3A 109.175(18) 2_565 7_565 ?
O2B Mg2 O3B 102.278(18) . 7_565 ?
O2A Mg2 O3B 84.411(17) . 7_565 ?
O1B Mg2 O3B 89.266(17) 5_666 7_565 ?
O1A Mg2 O3B 171.892(19) 2_565 7_565 ?
O3A Mg2 O3B 73.966(16) 7_565 7_565 ?
O2B Mg2 Si1A 147.646(18) . . ?
O2A Mg2 Si1A 34.005(12) . . ?
O1B Mg2 Si1A 117.785(15) 5_666 . ?
O1A Mg2 Si1A 103.745(14) 2_565 . ?
O3A Mg2 Si1A 36.272(10) 7_565 . ?
O3B Mg2 Si1A 74.170(12) 7_565 . ?
O2B Mg2 Mg1 138.435(17) . 1_554 ?
O2A Mg2 Mg1 42.151(12) . 1_554 ?
O1B Mg2 Mg1 44.409(11) 5_666 1_554 ?
O1A Mg2 Mg1 91.226(14) 2_565 1_554 ?
O3A Mg2 Mg1 109.204(14) 7_565 1_554 ?
O3B Mg2 Mg1 80.666(12) 7_565 1_554 ?
Si1A Mg2 Mg1 73.561(8) . 1_554 ?
O2A Si1A O1A 116.56(2) . . ?
O2A Si1A O3A 113.09(2) . 1_554 ?
O1A Si1A O3A 108.16(2) . 1_554 ?
O2A Si1A O3A 100.74(2) . 7_565 ?
O1A Si1A O3A 111.65(2) . 7_565 ?
O3A Si1A O3A 106.041(14) 1_554 7_565 ?
O2A Si1A Mg2 46.052(15) . . ?
O1A Si1A Mg2 134.816(16) . . ?
O3A Si1A Mg2 116.999(15) 1_554 . ?
O3A Si1A Mg2 55.037(15) 7_565 . ?
O2A Si1A Mg1 110.859(16) . 2_564 ?
O1A Si1A Mg1 33.873(13) . 2_564 ?
O3A Si1A Mg1 132.993(15) 1_554 2_564 ?
O3A Si1A Mg1 81.011(13) 7_565 2_564 ?
Mg2 Si1A Mg1 105.132(8) . 2_564 ?
O2A Si1A Mg2 86.287(16) . 2_564 ?
O1A Si1A Mg2 33.444(15) . 2_564 ?
O3A Si1A Mg2 111.282(15) 1_554 2_564 ?
O3A Si1A Mg2 135.524(15) 7_565 2_564 ?
Mg2 Si1A Mg2 121.665(7) . 2_564 ?
Mg1 Si1A Mg2 55.947(6) 2_564 2_564 ?
O2B Si2A O1B 117.10(2) . . ?
O2B Si2A O3B 109.55(2) . 7_566 ?
O1B Si2A O3B 106.403(19) . 7_566 ?
O2B Si2A O3B 105.46(2) . . ?
O1B Si2A O3B 107.31(2) . . ?
O3B Si2A O3B 111.017(15) 7_566 . ?
O2B Si2A Mg2 33.456(16) . . ?
O1B Si2A Mg2 124.568(16) . . ?
O3B Si2A Mg2 125.949(15) 7_566 . ?
O3B Si2A Mg2 72.229(16) . . ?
O2B Si2A Mg2 84.652(16) . 5_666 ?
O1B Si2A Mg2 32.708(15) . 5_666 ?
O3B Si2A Mg2 125.173(16) 7_566 5_666 ?
O3B Si2A Mg2 115.448(15) . 5_666 ?
Mg2 Si2A Mg2 95.355(8) . 5_666 ?
O2B Si2A Mg1 122.080(17) . 5_667 ?
O1B Si2A Mg1 31.781(13) . 5_667 ?
O3B Si2A Mg1 75.640(14) 7_566 5_667 ?
O3B Si2A Mg1 126.981(15) . 5_667 ?
Mg2 Si2A Mg1 147.383(8) . 5_667 ?
Mg2 Si2A Mg1 53.736(6) 5_666 5_667 ?
Si1A O1A Mg1 119.75(2) . 2_564 ?
Si1A O1A Mg2 121.49(2) . 2_564 ?
Mg1 O1A Mg2 93.501(16) 2_564 2_564 ?
Si1A O1A Mg1 121.65(2) . 8_654 ?
Mg1 O1A Mg1 97.092(15) 2_564 8_654 ?
Mg2 O1A Mg1 97.027(16) 2_564 8_654 ?
Si1A O2A Mg1 149.07(3) . 1_554 ?
Si1A O2A Mg2 99.94(2) . . ?
Mg1 O2A Mg2 93.573(17) 1_554 . ?
Si1A O3A Si1A 135.40(2) 1_556 7_566 ?
Si1A O3A Mg2 130.55(2) 1_556 7_566 ?
Si1A O3A Mg2 88.691(18) 7_566 7_566 ?
Si2A O1B Mg1 123.52(2) . 5_667 ?
Si2A O1B Mg2 122.10(2) . 5_666 ?
Mg1 O1B Mg2 90.786(16) 5_667 5_666 ?
Si2A O1B Mg1 120.26(2) . 3_646 ?
Mg1 O1B Mg1 95.606(15) 5_667 3_646 ?
Mg2 O1B Mg1 97.354(16) 5_666 3_646 ?
Si2A O2B Mg1 133.13(2) . . ?
Si2A O2B Mg2 120.76(3) . . ?
Mg1 O2B Mg2 96.903(18) . . ?
Si2A O3B Si2A 130.21(3) 7_565 . ?
Si2A O3B Mg2 122.77(2) 7_565 7_566 ?
Si2A O3B Mg2 105.839(19) . 7_566 ?

loop_
_geom_bond_atom_site_label_1
_geom_bond_atom_site_label_2
_geom_bond_distance
_geom_bond_site_symmetry_2
_geom_bond_publ_flag
Mg1 O2A 1.9658(4) 1_556 ?
Mg1 O2B 2.0059(4) . ?
Mg1 O1A 2.0273(4) 2_565 ?
Mg1 O1B 2.0461(4) 5_667 ?
Mg1 O1A 2.1514(4) 8_666 ?
Mg1 O1B 2.1812(4) 3_656 ?
Mg1 Mg2 2.9236(3) 1_556 ?
Mg1 Mg2 3.0081(3) . ?
Mg1 Mg1 3.13302(17) 7_576 ?
Mg1 Mg1 3.13303(17) 7_575 ?
Mg2 O2B 2.0136(5) . ?
Mg2 O2A 2.0450(5) . ?
Mg2 O1B 2.0605(5) 5_666 ?
Mg2 O1A 2.1020(5) 2_565 ?
Mg2 O3A 2.2934(5) 7_565 ?
Mg2 O3B 2.5125(5) 7_565 ?
Mg2 Si1A 2.7977(3) . ?
Si1A O2A 1.5885(4) . ?
Si1A O1A 1.6161(3) . ?
Si1A O3A 1.6387(4) 1_554 ?
Si1A O3A 1.6556(4) 7_565 ?
Si2A O2B 1.5886(4) . ?
Si2A O1B 1.6233(3) . ?
Si2A O3B 1.6616(4) 7_566 ?
Si2A O3B 1.6639(4) . ?
